data_7155030
loop_
_publ_author_name
'Audran, G\'erard'
'Br\'emond, Paul'
'Joly, Jean-Patrick'
'Marque, Sylvain R. A.'
'Yamasaki, Toshihide'

_publ_section_title
;
 C-ON bond homolysis in alkoxyamines. Part 12: the effect of the
 para-substituent in the 1-phenylethyl fragment.
;
_journal_issue 14
_journal_name_full 'Organic &amp; biomolecular chemistry'
_journal_page_first 3574
_journal_page_last 3583
_journal_paper_doi 10.1039/c6ob00384b
_journal_volume 14
_journal_year 2016
_chemical_formula_moiety 'C21 H37 F N O4 P'
_chemical_formula_sum 'C21 H37 F N O4 P'
_chemical_formula_weight 417.48
_chemical_melting_point 56
_chemical_name_systematic 'Diethyl (1-(tert-butyl(1-(4-fluorophenyl)ethoxy)amino)-2,2-dimethylpropyl)phosphonate'
_space_group_crystal_system triclinic
_space_group_IT_number 2
_space_group_name_Hall '-P 1'
_space_group_name_H-M_alt 'P -1'
_symmetry_space_group_name_Hall '-P 1'
_symmetry_space_group_name_H-M 'P -1'
_atom_sites_solution_hydrogens geom
_audit_creation_date 2015-12-18
_audit_creation_method
;
Olex2 1.2
(compiled 2015.09.30 svn.r3233 for OlexSys, GUI svn.r5103)
;
_audit_update_record
;
2016-02-09 deposited with the CCDC.
2016-03-04 downloaded from the CCDC.
;
_cell_angle_alpha 75.983(2)
_cell_angle_beta 80.691(2)
_cell_angle_gamma 78.803(2)
_cell_formula_units_Z 2
_cell_length_a 9.0712(3)
_cell_length_b 10.2972(3)
_cell_length_c 13.5576(3)
_cell_measurement_reflns_used 6910
_cell_measurement_temperature 293
_cell_measurement_theta_max 69.1570
_cell_measurement_theta_min 4.4330
_cell_volume 1196.50(6)
_computing_cell_refinement
;
CrysAlisPro, Agilent Technologies,
Version 1.171.37.35 (release 13-08-2014 CrysAlis171 .NET)
(compiled Aug 13 2014,18:06:01)
;
_computing_data_collection
;
CrysAlisPro, Agilent Technologies,
Version 1.171.37.35 (release 13-08-2014 CrysAlis171 .NET)
(compiled Aug 13 2014,18:06:01)
;
_computing_data_reduction
;
CrysAlisPro, Agilent Technologies,
Version 1.171.37.35 (release 13-08-2014 CrysAlis171 .NET)
(compiled Aug 13 2014,18:06:01)
;
_computing_molecular_graphics 'Olex2 (Dolomanov et al., 2009)'
_computing_publication_material 'Olex2 (Dolomanov et al., 2009)'
_computing_structure_refinement 'ShelXL (Sheldrick, 2015)'
_computing_structure_solution
;
Superflip (Palatinus & Chapuis, 2007;Palatinus & van der Lee, 2008;
Palatinus et al., 2012)
;
_diffrn_ambient_temperature 293
_diffrn_detector 'CCD plate'
_diffrn_detector_area_resol_mean 5.3048
_diffrn_detector_type AtlasS2
_diffrn_measured_fraction_theta_full 0.998
_diffrn_measured_fraction_theta_max 0.989
_diffrn_measurement_details
;
  1 omega  -33.00   75.00   1.0000    1.0000
omega____ theta____ kappa____ phi______ frames
    -       37.2264  -77.0000    0.0000 108

  2 omega   34.00   77.00   1.0000    1.0000
omega____ theta____ kappa____ phi______ frames
    -       37.2264 -125.0000   30.0000 43

  3 omega   28.00  105.00   1.0000   10.0000
omega____ theta____ kappa____ phi______ frames
    -      105.3917  -94.0000  150.0000 77

  4 omega   43.00  115.00   1.0000   10.0000
omega____ theta____ kappa____ phi______ frames
    -      105.3917 -111.0000   30.0000 72

  5 omega   62.00   96.00   1.0000   10.0000
omega____ theta____ kappa____ phi______ frames
    -      105.3917  -94.0000  -60.0000 34

  6 omega   32.00   61.00   1.0000   10.0000
omega____ theta____ kappa____ phi______ frames
    -      105.3917  -94.0000  -60.0000 29

  7 omega   31.00  101.00   1.0000   10.0000
omega____ theta____ kappa____ phi______ frames
    -      105.3917  -94.0000 -120.0000 70

  8 omega   51.00   78.00   1.0000    1.0000
omega____ theta____ kappa____ phi______ frames
    -       37.2264 -125.0000 -120.0000 27

  9 omega   22.00   96.00   1.0000   10.0000
omega____ theta____ kappa____ phi______ frames
    -      105.3917  -94.0000   90.0000 74

 10 omega   99.00  126.00   1.0000   10.0000
omega____ theta____ kappa____ phi______ frames
    -       90.0000   55.0000 -128.1384 27

 11 omega  101.00  131.00   1.0000   10.0000
omega____ theta____ kappa____ phi______ frames
    -      105.3917   77.0000 -180.0000 30

 12 omega  101.00  174.00   1.0000   10.0000
omega____ theta____ kappa____ phi______ frames
    -      105.3917  111.0000 -180.0000 73

 13 omega   91.00  154.00   1.0000    1.0000
omega____ theta____ kappa____ phi______ frames
    -       62.0000   76.0000 -113.9069 63

 14 omega   97.00  144.00   1.0000   10.0000
omega____ theta____ kappa____ phi______ frames
    -      105.3917   77.0000    0.0000 47

 15 omega  110.00  178.00   1.0000   10.0000
omega____ theta____ kappa____ phi______ frames
    -      105.3917   61.0000   30.0000 68

 16 omega  112.00  156.00   1.0000    1.0000
omega____ theta____ kappa____ phi______ frames
    -       66.0000   66.0000   13.9638 44

 17 omega  107.00  156.00   1.0000    1.0000
omega____ theta____ kappa____ phi______ frames
    -       62.0000   75.0000   61.1465 49

 18 omega   96.00  170.00   1.0000   10.0000
omega____ theta____ kappa____ phi______ frames
    -      105.3917   77.0000  150.0000 74

 19 omega   64.00   90.00   1.0000   10.0000
omega____ theta____ kappa____ phi______ frames
    -      105.3917   77.0000    0.0000 26

 20 omega   67.00   92.00   1.0000   10.0000
omega____ theta____ kappa____ phi______ frames
    -      105.3917   61.0000   30.0000 25

 21 omega   65.00   92.00   1.0000   10.0000
omega____ theta____ kappa____ phi______ frames
    -      105.3917   61.0000   60.0000 27

 22 omega   64.00  177.00   1.0000   10.0000
omega____ theta____ kappa____ phi______ frames
    -      105.3917   77.0000   90.0000 113

 23 omega   64.00  155.00   1.0000   10.0000
omega____ theta____ kappa____ phi______ frames
    -      105.3917   77.0000  120.0000 91

 24 omega   64.00  177.00   1.0000   10.0000
omega____ theta____ kappa____ phi______ frames
    -      105.3917   77.0000  -60.0000 113

 25 omega   66.00   94.00   1.0000   10.0000
omega____ theta____ kappa____ phi______ frames
    -      105.3917   77.0000 -180.0000 28

 26 omega   65.00   90.00   1.0000   10.0000
omega____ theta____ kappa____ phi______ frames
    -      105.3917   61.0000 -180.0000 25

 27 omega   65.00  137.00   1.0000   10.0000
omega____ theta____ kappa____ phi______ frames
    -      105.3917   77.0000 -150.0000 72

 28 omega   64.00  177.00   1.0000   10.0000
omega____ theta____ kappa____ phi______ frames
    -      105.3917   77.0000  -30.0000 113

 29 omega   64.00   90.00   1.0000   10.0000
omega____ theta____ kappa____ phi______ frames
    -      105.3917   77.0000  150.0000 26

 30 omega   64.00  146.00   1.0000   10.0000
omega____ theta____ kappa____ phi______ frames
    -      105.3917   77.0000   60.0000 82

 31 omega   64.00  143.00   1.0000   10.0000
omega____ theta____ kappa____ phi______ frames
    -      105.3917   77.0000  -90.0000 79

 32 omega   64.00  169.00   1.0000   10.0000
omega____ theta____ kappa____ phi______ frames
    -      105.3917   77.0000 -120.0000 105

 33 omega   52.00   82.00   1.0000   10.0000
omega____ theta____ kappa____ phi______ frames
    -       90.0000   55.0000 -128.1384 30

 34 omega   16.00   42.00   1.0000    1.0000
omega____ theta____ kappa____ phi______ frames
    -       58.0000   82.0000 -148.3664 26

 35 omega   21.00   48.00   1.0000    1.0000
omega____ theta____ kappa____ phi______ frames
    -       62.0000   76.0000 -113.9069 27

 36 omega   20.00   45.00   1.0000    1.0000
omega____ theta____ kappa____ phi______ frames
    -       62.0000   80.0000  -94.7238 25

 37 omega   20.00   47.00   1.0000    1.0000
omega____ theta____ kappa____ phi______ frames
    -       62.0000   79.0000  -59.0022 27

 38 omega   20.00   46.00   1.0000    1.0000
omega____ theta____ kappa____ phi______ frames
    -       62.0000   81.0000  -25.4904 26

 39 omega   25.00   67.00   1.0000    1.0000
omega____ theta____ kappa____ phi______ frames
    -       66.0000   66.0000   13.9638 42

 40 omega   20.00   45.00   1.0000    1.0000
omega____ theta____ kappa____ phi______ frames
    -       62.0000   81.0000  101.5362 25

 41 omega   21.00   51.00   1.0000    1.0000
omega____ theta____ kappa____ phi______ frames
    -       62.0000   75.0000   61.1465 30

 42 omega   16.00   41.00   1.0000    1.0000
omega____ theta____ kappa____ phi______ frames
    -       58.0000   81.0000   86.3098 25

 43 omega   20.00   45.00   1.0000    1.0000
omega____ theta____ kappa____ phi______ frames
    -       62.0000   81.0000  135.5495 25

 44 omega   20.00   45.00   1.0000    1.0000
omega____ theta____ kappa____ phi______ frames
    -       62.0000   80.0000  177.4677 25

 45 omega  -26.00   -1.00   1.0000    1.0000
omega____ theta____ kappa____ phi______ frames
    -       37.2264  123.0000  127.3260 25

 46 omega   -1.00   24.00   1.0000    1.0000
omega____ theta____ kappa____ phi______ frames
    -       46.0000   94.0000   -8.6886 25

 47 omega    5.00   30.00   1.0000    1.0000
omega____ theta____ kappa____ phi______ frames
    -       50.0000   90.0000  -99.5638 25

 48 omega  -16.00    9.00   1.0000    1.0000
omega____ theta____ kappa____ phi______ frames
    -       38.0000  109.0000 -118.0507 25

 49 omega  -93.00  -13.00   1.0000    1.0000
omega____ theta____ kappa____ phi______ frames
    -      -37.2264  125.0000  120.0000 80

 50 omega -127.00    2.00   1.0000    1.0000
omega____ theta____ kappa____ phi______ frames
    -      -37.2264  -19.0000  -30.0000 129

 51 omega -116.00  -16.00   1.0000    1.0000
omega____ theta____ kappa____ phi______ frames
    -      -37.2264  -57.0000  120.0000 100

 52 omega -123.00    3.00   1.0000    1.0000
omega____ theta____ kappa____ phi______ frames
    -      -37.2264  -38.0000 -150.0000 126
;
_diffrn_measurement_device 'four-circle diffractometer'
_diffrn_measurement_device_type 'SuperNova, Dual, Cu at zero, AtlasS2'
_diffrn_measurement_method '\w scans'
_diffrn_orient_matrix_UB_11 0.0062803000
_diffrn_orient_matrix_UB_12 0.0383546000
_diffrn_orient_matrix_UB_13 0.1020735000
_diffrn_orient_matrix_UB_21 0.1366808000
_diffrn_orient_matrix_UB_22 -0.1134537000
_diffrn_orient_matrix_UB_23 0.0209388000
_diffrn_orient_matrix_UB_31 0.1081344000
_diffrn_orient_matrix_UB_32 0.1003750000
_diffrn_orient_matrix_UB_33 -0.0553307000
_diffrn_radiation_monochromator mirror
_diffrn_radiation_probe x-ray
_diffrn_radiation_type CuK\a
_diffrn_radiation_wavelength 1.54184
_diffrn_reflns_av_R_equivalents 0.0200
_diffrn_reflns_av_unetI/netI 0.0180
_diffrn_reflns_Laue_measured_fraction_full 0.998
_diffrn_reflns_Laue_measured_fraction_max 0.989
_diffrn_reflns_limit_h_max 10
_diffrn_reflns_limit_h_min -10
_diffrn_reflns_limit_k_max 12
_diffrn_reflns_limit_k_min -12
_diffrn_reflns_limit_l_max 16
_diffrn_reflns_limit_l_min -16
_diffrn_reflns_number 14548
_diffrn_reflns_point_group_measured_fraction_full 0.998
_diffrn_reflns_point_group_measured_fraction_max 0.989
_diffrn_reflns_theta_full 67.684
_diffrn_reflns_theta_max 69.166
_diffrn_reflns_theta_min 3.385
_diffrn_source 'sealed X-ray tube'
_diffrn_source_type 'SuperNova (Cu) X-ray Source'
_exptl_absorpt_coefficient_mu 1.284
_exptl_absorpt_correction_T_max 1.00000
_exptl_absorpt_correction_T_min 0.86724
_exptl_absorpt_correction_type multi-scan
_exptl_absorpt_process_details
;
CrysAlisPro, Agilent Technologies,
Version 1.171.37.35 (release 13-08-2014 CrysAlis171 .NET)
(compiled Aug 13 2014,18:06:01)
Empirical absorption correction using spherical harmonics,
 implemented in SCALE3 ABSPACK scaling algorithm.
;
_exptl_crystal_colour colourless
_exptl_crystal_colour_primary colourless
_exptl_crystal_density_diffrn 1.159
_exptl_crystal_description prism
_exptl_crystal_F_000 452
_exptl_crystal_recrystallization_method 'Re-crystallisation from solvent: petroleum ether- ethyl acetate'
_exptl_crystal_size_max 0.24
_exptl_crystal_size_mid 0.16
_exptl_crystal_size_min 0.16
_refine_diff_density_max 0.295
_refine_diff_density_min -0.228
_refine_diff_density_rms 0.035
_refine_ls_extinction_method none
_refine_ls_goodness_of_fit_ref 1.059
_refine_ls_hydrogen_treatment constr
_refine_ls_matrix_type full
_refine_ls_number_parameters 262
_refine_ls_number_reflns 4402
_refine_ls_number_restraints 0
_refine_ls_restrained_S_all 1.059
_refine_ls_R_factor_all 0.0586
_refine_ls_R_factor_gt 0.0495
_refine_ls_shift/su_max 0.000
_refine_ls_shift/su_mean 0.000
_refine_ls_structure_factor_coef Fsqd
_refine_ls_weighting_details 'w=1/[\s^2^(Fo^2^)+(0.0838P)^2^+0.2475P] where P=(Fo^2^+2Fc^2^)/3'
_refine_ls_weighting_scheme calc
_refine_ls_wR_factor_gt 0.1482
_refine_ls_wR_factor_ref 0.1589
_reflns_Friedel_coverage 0.000
_reflns_number_gt 3657
_reflns_number_total 4402
_reflns_threshold_expression 'I > 2\s(I)'
_cod_data_source_file c6ob00384b2.cif
_cod_data_source_block jp293rssr1
_cod_depositor_comments 'Adding full bibliography for 7155028--7155030.cif.'
_cod_original_cell_volume 1196.51(6)
_cod_database_code 7155030
_shelxl_version_number 2014/6
_shelx_space_group_comment
;
The symmetry employed for this shelxl refinement is uniquely defined
by the following loop, which should always be used as a source of
symmetry information in preference to the above space-group names.
They are only intended as comments.
;
_reflns_odcompleteness_completeness 99.98
_reflns_odcompleteness_iscentric 1
_reflns_odcompleteness_theta 64.99
_olex2_refinement_description
;
1. Fixed Uiso
 At 1.2 times of:
  All C(H) groups, All C(H,H) groups
 At 1.5 times of:
  All C(H,H,H) groups
2.a Ternary CH refined with riding coordinates:
 C1(H1), C13(H13)
2.b Secondary CH2 refined with riding coordinates:
 C18(H18A,H18B), C20(H20A,H20B)
2.c Aromatic/amide H refined with riding coordinates:
 C3(H3), C4(H4), C6(H6), C7(H7)
2.d Idealised Me refined as rotating group:
 C8(H8A,H8B,H8C), C10(H10A,H10B,H10C), C11(H11A,H11B,H11C), C12(H12A,H12B,
 H12C), C15(H15A,H15B,H15C), C16(H16A,H16B,H16C), C17(H17A,H17B,H17C), C19(H19A,
 H19B,H19C), C21(H21A,H21B,H21C)
;
_olex2_submission_special_instructions 'No special instructions were received'

loop_
_space_group_symop_operation_xyz
'x, y, z'
'-x, -y, -z'

loop_
_atom_site_label
_atom_site_type_symbol
_atom_site_fract_x
_atom_site_fract_y
_atom_site_fract_z
_atom_site_U_iso_or_equiv
_atom_site_adp_type
_atom_site_occupancy
_atom_site_site_symmetry_order
_atom_site_calc_flag
_atom_site_refinement_flags_posn
P11 P 0.38949(6) 0.81334(6) 0.73191(4) 0.0686(2) Uani 1 1 d .
F1 F 0.0701(2) 0.7521(2) 0.26510(11) 0.1172(6) Uani 1 1 d .
O1 O 0.22145(14) 0.62957(14) 0.71071(9) 0.0597(3) Uani 1 1 d .
O2 O 0.2855(2) 0.9251(2) 0.68028(16) 0.0992(6) Uani 1 1 d .
O3 O 0.49782(18) 0.73113(18) 0.65824(11) 0.0781(4) Uani 1 1 d .
O4 O 0.5109(2) 0.85369(19) 0.78640(14) 0.0901(5) Uani 1 1 d .
N1 N 0.23693(18) 0.59251(17) 0.81982(11) 0.0593(4) Uani 1 1 d .
C1 C 0.0686(2) 0.6876(2) 0.68884(15) 0.0625(5) Uani 1 1 d .
H1 H 0.0435 0.7775 0.7054 0.075 Uiso 1 1 calc R
C2 C 0.0730(2) 0.7049(2) 0.57465(15) 0.0619(5) Uani 1 1 d .
C3 C -0.0066(3) 0.8189(3) 0.51879(18) 0.0787(6) Uani 1 1 d .
H3 H -0.0590 0.8868 0.5516 0.094 Uiso 1 1 calc R
C4 C -0.0106(3) 0.8351(3) 0.4147(2) 0.0916(8) Uani 1 1 d .
H4 H -0.0669 0.9115 0.3779 0.110 Uiso 1 1 calc R
C5 C 0.0699(3) 0.7363(3) 0.36792(17) 0.0834(7) Uani 1 1 d .
C6 C 0.1505(3) 0.6228(3) 0.41915(19) 0.0876(7) Uani 1 1 d .
H6 H 0.2049 0.5569 0.3851 0.105 Uiso 1 1 calc R
C7 C 0.1502(3) 0.6068(3) 0.52329(18) 0.0817(7) Uani 1 1 d .
H7 H 0.2034 0.5280 0.5597 0.098 Uiso 1 1 calc R
C8 C -0.0506(3) 0.6030(3) 0.74738(18) 0.0794(6) Uani 1 1 d .
H8A H -0.0319 0.5172 0.7277 0.119 Uiso 1 1 calc GR
H8B H -0.1491 0.6500 0.7319 0.119 Uiso 1 1 calc GR
H8C H -0.0459 0.5882 0.8196 0.119 Uiso 1 1 calc GR
C9 C 0.3297(3) 0.4517(2) 0.83703(18) 0.0731(6) Uani 1 1 d .
C10 C 0.4891(3) 0.4440(3) 0.7803(3) 0.0976(8) Uani 1 1 d .
H10A H 0.4839 0.4723 0.7079 0.146 Uiso 1 1 calc GR
H10B H 0.5413 0.3523 0.7959 0.146 Uiso 1 1 calc GR
H10C H 0.5428 0.5024 0.8012 0.146 Uiso 1 1 calc GR
C11 C 0.3371(4) 0.4005(3) 0.9525(2) 0.1018(9) Uani 1 1 d .
H11A H 0.3879 0.4584 0.9765 0.153 Uiso 1 1 calc GR
H11B H 0.3919 0.3096 0.9655 0.153 Uiso 1 1 calc GR
H11C H 0.2363 0.4014 0.9877 0.153 Uiso 1 1 calc GR
C12 C 0.2451(3) 0.3582(3) 0.8037(2) 0.0935(8) Uani 1 1 d .
H12A H 0.1443 0.3631 0.8391 0.140 Uiso 1 1 calc GR
H12B H 0.2973 0.2666 0.8198 0.140 Uiso 1 1 calc GR
H12C H 0.2405 0.3860 0.7312 0.140 Uiso 1 1 calc GR
C13 C 0.3057(2) 0.6990(2) 0.84405(14) 0.0602(5) Uani 1 1 d .
H13 H 0.3904 0.6502 0.8819 0.072 Uiso 1 1 calc R
C14 C 0.1942(3) 0.7782(3) 0.92052(17) 0.0774(6) Uani 1 1 d .
C15 C 0.1536(4) 0.6746(4) 1.0192(2) 0.1142(11) Uani 1 1 d .
H15A H 0.1044 0.6089 1.0034 0.171 Uiso 1 1 calc GR
H15B H 0.0868 0.7206 1.0670 0.171 Uiso 1 1 calc GR
H15C H 0.2443 0.6296 1.0489 0.171 Uiso 1 1 calc GR
C16 C 0.2708(4) 0.8792(4) 0.9514(3) 0.1172(12) Uani 1 1 d .
H16A H 0.3659 0.8341 0.9749 0.176 Uiso 1 1 calc GR
H16B H 0.2068 0.9154 1.0054 0.176 Uiso 1 1 calc GR
H16C H 0.2881 0.9517 0.8934 0.176 Uiso 1 1 calc GR
C17 C 0.0473(3) 0.8490(4) 0.8789(2) 0.1035(10) Uani 1 1 d .
H17A H 0.0683 0.9169 0.8184 0.155 Uiso 1 1 calc GR
H17B H -0.0175 0.8911 0.9296 0.155 Uiso 1 1 calc GR
H17C H -0.0019 0.7839 0.8623 0.155 Uiso 1 1 calc GR
C18 C 0.4754(4) 0.7401(5) 0.5541(2) 0.1330(15) Uani 1 1 d .
H18A H 0.4344 0.6610 0.5512 0.160 Uiso 1 1 calc R
H18B H 0.4007 0.8194 0.5333 0.160 Uiso 1 1 calc R
C19 C 0.6026(5) 0.7482(6) 0.4862(3) 0.1603(19) Uani 1 1 d .
H19A H 0.6299 0.8365 0.4755 0.240 Uiso 1 1 calc GR
H19B H 0.5842 0.7334 0.4223 0.240 Uiso 1 1 calc GR
H19C H 0.6836 0.6805 0.5128 0.240 Uiso 1 1 calc GR
C20 C 0.5936(6) 0.9605(5) 0.7343(4) 0.1504(17) Uani 1 1 d .
H20A H 0.6730 0.9272 0.6851 0.180 Uiso 1 1 calc R
H20B H 0.5261 1.0341 0.6969 0.180 Uiso 1 1 calc R
C21 C 0.6578(6) 1.0096(5) 0.8012(5) 0.185(2) Uani 1 1 d .
H21A H 0.5802 1.0393 0.8518 0.278 Uiso 1 1 calc GR
H21B H 0.7068 1.0846 0.7637 0.278 Uiso 1 1 calc GR
H21C H 0.7309 0.9390 0.8344 0.278 Uiso 1 1 calc GR

loop_
_atom_site_aniso_label
_atom_site_aniso_U_11
_atom_site_aniso_U_22
_atom_site_aniso_U_33
_atom_site_aniso_U_23
_atom_site_aniso_U_13
_atom_site_aniso_U_12
P11 0.0695(3) 0.0732(3) 0.0628(3) -0.0106(2) -0.0118(2) -0.0128(2)
F1 0.1644(17) 0.1456(15) 0.0538(8) -0.0121(8) -0.0302(9) -0.0524(13)
O1 0.0581(7) 0.0768(8) 0.0451(6) -0.0138(6) -0.0110(5) -0.0079(6)
O2 0.0999(13) 0.0865(11) 0.0960(13) 0.0070(10) -0.0191(10) -0.0059(10)
O3 0.0699(9) 0.1054(12) 0.0603(8) -0.0199(8) -0.0014(7) -0.0203(8)
O4 0.0935(12) 0.0963(12) 0.0922(12) -0.0235(9) -0.0155(9) -0.0362(10)
N1 0.0611(9) 0.0704(10) 0.0455(7) -0.0094(7) -0.0126(6) -0.0080(7)
C1 0.0591(10) 0.0740(12) 0.0560(10) -0.0160(9) -0.0153(8) -0.0049(9)
C2 0.0614(10) 0.0716(12) 0.0573(10) -0.0133(9) -0.0166(8) -0.0152(9)
C3 0.0861(15) 0.0804(14) 0.0662(13) -0.0105(11) -0.0178(11) -0.0051(11)
C4 0.1069(19) 0.0945(17) 0.0680(14) 0.0030(13) -0.0303(13) -0.0131(15)
C5 0.1018(17) 0.1065(18) 0.0524(11) -0.0109(12) -0.0220(11) -0.0397(15)
C6 0.1032(18) 0.1037(18) 0.0664(13) -0.0333(13) -0.0191(12) -0.0162(15)
C7 0.0969(17) 0.0862(15) 0.0657(13) -0.0238(11) -0.0282(12) 0.0007(13)
C8 0.0655(12) 0.1046(17) 0.0685(13) -0.0133(12) -0.0117(10) -0.0188(12)
C9 0.0722(13) 0.0696(12) 0.0728(13) -0.0060(10) -0.0175(10) -0.0051(10)
C10 0.0761(15) 0.0822(16) 0.119(2) -0.0130(15) -0.0076(14) 0.0091(12)
C11 0.118(2) 0.0933(18) 0.0836(17) 0.0135(14) -0.0342(16) -0.0137(16)
C12 0.1021(19) 0.0719(14) 0.108(2) -0.0188(14) -0.0229(16) -0.0106(13)
C13 0.0581(10) 0.0745(12) 0.0490(9) -0.0152(8) -0.0134(7) -0.0053(9)
C14 0.0724(13) 0.1066(17) 0.0590(11) -0.0361(12) -0.0104(10) -0.0033(12)
C15 0.113(2) 0.166(3) 0.0599(14) -0.0328(17) 0.0070(14) -0.017(2)
C16 0.106(2) 0.149(3) 0.123(3) -0.090(2) -0.0145(18) -0.009(2)
C17 0.0800(16) 0.143(3) 0.0913(18) -0.0613(18) -0.0145(13) 0.0203(16)
C18 0.108(2) 0.237(5) 0.0624(15) -0.043(2) 0.0011(15) -0.046(3)
C19 0.151(3) 0.219(5) 0.075(2) -0.025(3) 0.017(2) 0.021(3)
C20 0.169(4) 0.149(3) 0.154(4) -0.008(3) -0.034(3) -0.095(3)
C21 0.160(4) 0.159(4) 0.274(7) -0.053(4) -0.057(4) -0.083(4)

loop_
_atom_type_symbol
_atom_type_description
_atom_type_scat_dispersion_real
_atom_type_scat_dispersion_imag
_atom_type_scat_source
C C 0.0181 0.0091 'International Tables Vol C Tables 4.2.6.8 and 6.1.1.4'
H H 0.0000 0.0000 'International Tables Vol C Tables 4.2.6.8 and 6.1.1.4'
F F 0.0727 0.0534 'International Tables Vol C Tables 4.2.6.8 and 6.1.1.4'
N N 0.0311 0.0180 'International Tables Vol C Tables 4.2.6.8 and 6.1.1.4'
O O 0.0492 0.0322 'International Tables Vol C Tables 4.2.6.8 and 6.1.1.4'
P P 0.2955 0.4335 'International Tables Vol C Tables 4.2.6.8 and 6.1.1.4'

loop_
_geom_angle_atom_site_label_1
_geom_angle_atom_site_label_2
_geom_angle_atom_site_label_3
_geom_angle
O2 P11 O3 113.94(11)
O2 P11 O4 115.99(12)
O2 P11 C13 116.20(11)
O3 P11 O4 99.76(10)
O3 P11 C13 111.00(9)
O4 P11 C13 97.76(9)
C1 O1 N1 113.45(13)
C18 O3 P11 124.0(2)
C20 O4 P11 120.4(2)
O1 N1 C9 105.24(14)
O1 N1 C13 107.68(14)
C13 N1 C9 115.58(15)
O1 C1 H1 108.6
O1 C1 C2 105.26(15)
O1 C1 C8 114.24(17)
C2 C1 H1 108.6
C2 C1 C8 111.30(17)
C8 C1 H1 108.6
C3 C2 C1 120.0(2)
C3 C2 C7 117.6(2)
C7 C2 C1 122.27(19)
C2 C3 H3 119.2
C2 C3 C4 121.5(2)
C4 C3 H3 119.2
C3 C4 H4 120.9
C5 C4 C3 118.2(2)
C5 C4 H4 120.9
C4 C5 F1 119.0(3)
C6 C5 F1 118.4(3)
C6 C5 C4 122.6(2)
C5 C6 H6 120.8
C5 C6 C7 118.4(3)
C7 C6 H6 120.8
C2 C7 C6 121.6(2)
C2 C7 H7 119.2
C6 C7 H7 119.2
C1 C8 H8A 109.5
C1 C8 H8B 109.5
C1 C8 H8C 109.5
H8A C8 H8B 109.5
H8A C8 H8C 109.5
H8B C8 H8C 109.5
N1 C9 C10 114.3(2)
N1 C9 C11 108.0(2)
N1 C9 C12 108.09(18)
C10 C9 C11 109.7(2)
C10 C9 C12 109.3(2)
C12 C9 C11 107.2(2)
C9 C10 H10A 109.5
C9 C10 H10B 109.5
C9 C10 H10C 109.5
H10A C10 H10B 109.5
H10A C10 H10C 109.5
H10B C10 H10C 109.5
C9 C11 H11A 109.5
C9 C11 H11B 109.5
C9 C11 H11C 109.5
H11A C11 H11B 109.5
H11A C11 H11C 109.5
H11B C11 H11C 109.5
C9 C12 H12A 109.5
C9 C12 H12B 109.5
C9 C12 H12C 109.5
H12A C12 H12B 109.5
H12A C12 H12C 109.5
H12B C12 H12C 109.5
P11 C13 H13 105.5
N1 C13 P11 114.83(12)
N1 C13 H13 105.5
N1 C13 C14 111.92(17)
C14 C13 P11 112.71(15)
C14 C13 H13 105.5
C15 C14 C13 108.1(2)
C16 C14 C13 111.3(2)
C16 C14 C15 106.6(2)
C17 C14 C13 113.14(17)
C17 C14 C15 107.3(2)
C17 C14 C16 110.2(3)
C14 C15 H15A 109.5
C14 C15 H15B 109.5
C14 C15 H15C 109.5
H15A C15 H15B 109.5
H15A C15 H15C 109.5
H15B C15 H15C 109.5
C14 C16 H16A 109.5
C14 C16 H16B 109.5
C14 C16 H16C 109.5
H16A C16 H16B 109.5
H16A C16 H16C 109.5
H16B C16 H16C 109.5
C14 C17 H17A 109.5
C14 C17 H17B 109.5
C14 C17 H17C 109.5
H17A C17 H17B 109.5
H17A C17 H17C 109.5
H17B C17 H17C 109.5
O3 C18 H18A 108.7
O3 C18 H18B 108.7
H18A C18 H18B 107.6
C19 C18 O3 114.4(3)
C19 C18 H18A 108.7
C19 C18 H18B 108.7
C18 C19 H19A 109.5
C18 C19 H19B 109.5
C18 C19 H19C 109.5
H19A C19 H19B 109.5
H19A C19 H19C 109.5
H19B C19 H19C 109.5
O4 C20 H20A 109.2
O4 C20 H20B 109.2
H20A C20 H20B 107.9
C21 C20 O4 112.2(4)
C21 C20 H20A 109.2
C21 C20 H20B 109.2
C20 C21 H21A 109.5
C20 C21 H21B 109.5
C20 C21 H21C 109.5
H21A C21 H21B 109.5
H21A C21 H21C 109.5
H21B C21 H21C 109.5

loop_
_geom_bond_atom_site_label_1
_geom_bond_atom_site_label_2
_geom_bond_distance
P11 O2 1.4515(19)
P11 O3 1.5649(17)
P11 O4 1.5880(18)
P11 C13 1.839(2)
F1 C5 1.364(3)
O1 N1 1.4583(18)
O1 C1 1.447(2)
O3 C18 1.437(3)
O4 C20 1.430(4)
N1 C9 1.514(3)
N1 C13 1.485(3)
C1 H1 0.9800
C1 C2 1.510(3)
C1 C8 1.521(3)
C2 C3 1.376(3)
C2 C7 1.380(3)
C3 H3 0.9300
C3 C4 1.386(3)
C4 H4 0.9300
C4 C5 1.358(4)
C5 C6 1.350(4)
C6 H6 0.9300
C6 C7 1.381(3)
C7 H7 0.9300
C8 H8A 0.9600
C8 H8B 0.9600
C8 H8C 0.9600
C9 C10 1.521(4)
C9 C11 1.534(3)
C9 C12 1.527(4)
C10 H10A 0.9600
C10 H10B 0.9600
C10 H10C 0.9600
C11 H11A 0.9600
C11 H11B 0.9600
C11 H11C 0.9600
C12 H12A 0.9600
C12 H12B 0.9600
C12 H12C 0.9600
C13 H13 0.9800
C13 C14 1.585(3)
C14 C15 1.538(4)
C14 C16 1.526(4)
C14 C17 1.514(3)
C15 H15A 0.9600
C15 H15B 0.9600
C15 H15C 0.9600
C16 H16A 0.9600
C16 H16B 0.9600
C16 H16C 0.9600
C17 H17A 0.9600
C17 H17B 0.9600
C17 H17C 0.9600
C18 H18A 0.9700
C18 H18B 0.9700
C18 C19 1.357(5)
C19 H19A 0.9600
C19 H19B 0.9600
C19 H19C 0.9600
C20 H20A 0.9700
C20 H20B 0.9700
C20 C21 1.387(6)
C21 H21A 0.9600
C21 H21B 0.9600
C21 H21C 0.9600
